data_7234602
loop_
_publ_author_name
'Bosch, Eric'
'Kruse, Samantha J.'
'Reinheimer, Eric W.'
'Rath, Nigam P.'
'Groeneman, Ryan H.'

_publ_section_title
;
 Regioselective [2 + 2] cycloaddition reaction within a pair of
 polymorphic co-crystals based upon halogen bonding interactions
;
_journal_issue 43
_journal_name_full CrystEngComm
_journal_page_first 6671
_journal_paper_doi 10.1039/C9CE01379B
_journal_volume 21
_journal_year 2019
_chemical_formula_moiety 'C13 H11 N, 0.5(C6 Cl4 I2)'
_chemical_formula_sum 'C16 H11 Cl2 I N'
_chemical_formula_weight 415.06
_space_group_crystal_system triclinic
_space_group_IT_number 2
_space_group_name_Hall '-P 1'
_space_group_name_H-M_alt 'P -1'
_symmetry_space_group_name_Hall '-P 1'
_symmetry_space_group_name_H-M 'P -1'
_atom_sites_solution_hydrogens geom
_atom_sites_solution_primary dual
_atom_sites_solution_secondary difmap
_audit_creation_method SHELXL-2018/3
_audit_update_record
;
2019-10-04 deposited with the CCDC.    2019-10-14 downloaded from the CCDC.
;
_cell_angle_alpha 82.9822(14)
_cell_angle_beta 82.3948(12)
_cell_angle_gamma 77.3857(12)
_cell_formula_units_Z 2
_cell_length_a 5.6832(2)
_cell_length_b 11.0865(4)
_cell_length_c 12.2076(5)
_cell_measurement_reflns_used 9976
_cell_measurement_temperature 100(2)
_cell_measurement_theta_max 26.43
_cell_measurement_theta_min 3.38
_cell_volume 740.53(5)
_computing_cell_refinement 'SAINT V8.34A (Bruker AXS Inc., 2013)'
_computing_data_collection 'Bruker APEX2'
_computing_data_reduction 'SAINT V8.34A (Bruker AXS Inc., 2013)'
_computing_molecular_graphics 'Bruker SHELXTL'
_computing_publication_material 'APEX3 v2018.7--RC8 (Bruker AXS, 2018)'
_computing_structure_refinement 'SHELXL-2018/3 (Sheldrick, 2018)'
_computing_structure_solution 'SHELXT-2014 (Sheldrick, 2008)'
_diffrn_ambient_temperature 100(2)
_diffrn_detector_area_resol_mean 7.41
_diffrn_measured_fraction_theta_full 0.993
_diffrn_measured_fraction_theta_max 0.987
_diffrn_measurement_device_type 'Bruker D8 VENTURE'
_diffrn_measurement_method '\w and \f scans'
_diffrn_radiation_type MoK\a
_diffrn_radiation_wavelength 0.71073
_diffrn_reflns_av_R_equivalents 0.0205
_diffrn_reflns_av_unetI/netI 0.0162
_diffrn_reflns_Laue_measured_fraction_full 0.993
_diffrn_reflns_Laue_measured_fraction_max 0.987
_diffrn_reflns_limit_h_max 7
_diffrn_reflns_limit_h_min -7
_diffrn_reflns_limit_k_max 13
_diffrn_reflns_limit_k_min -13
_diffrn_reflns_limit_l_max 15
_diffrn_reflns_limit_l_min -14
_diffrn_reflns_number 12920
_diffrn_reflns_point_group_measured_fraction_full 0.993
_diffrn_reflns_point_group_measured_fraction_max 0.987
_diffrn_reflns_theta_full 25.242
_diffrn_reflns_theta_max 26.427
_diffrn_reflns_theta_min 2.412
_diffrn_source 'microfocus sealed tube'
_exptl_absorpt_coefficient_mu 2.511
_exptl_absorpt_correction_T_max 0.4908
_exptl_absorpt_correction_T_min 0.4031
_exptl_absorpt_correction_type multi-scan
_exptl_absorpt_process_details 'SADABS V2016/2 (Bruker AXS Inc.)'
_exptl_crystal_colour colourless
_exptl_crystal_density_diffrn 1.861
_exptl_crystal_density_method 'not measured'
_exptl_crystal_description block
_exptl_crystal_F_000 402
_exptl_crystal_size_max 0.375
_exptl_crystal_size_mid 0.264
_exptl_crystal_size_min 0.159
_refine_diff_density_max 0.809
_refine_diff_density_min -0.507
_refine_diff_density_rms 0.061
_refine_ls_extinction_method none
_refine_ls_goodness_of_fit_ref 0.985
_refine_ls_hydrogen_treatment constr
_refine_ls_matrix_type full
_refine_ls_number_parameters 214
_refine_ls_number_reflns 2996
_refine_ls_number_restraints 33
_refine_ls_restrained_S_all 0.990
_refine_ls_R_factor_all 0.0162
_refine_ls_R_factor_gt 0.0157
_refine_ls_shift/su_max 0.001
_refine_ls_shift/su_mean 0.000
_refine_ls_structure_factor_coef Fsqd
_refine_ls_weighting_details 'w=1/[\s^2^(Fo^2^)+(0.0149P)^2^+0.9729P] where P=(Fo^2^+2Fc^2^)/3'
_refine_ls_weighting_scheme calc
_refine_ls_wR_factor_gt 0.0387
_refine_ls_wR_factor_ref 0.0390
_reflns_Friedel_coverage 0.000
_reflns_number_gt 2941
_reflns_number_total 2996
_reflns_threshold_expression 'I > 2\s(I)'
_cod_data_source_file c9ce01379b2.cif
_cod_data_source_block r3919-mo-100k
_cod_depositor_comments 'Adding full bibliography for 7234601--7234605.cif.'
_cod_database_code 7234602
_shelx_shelxl_version_number 2018/3
_shelx_space_group_comment
; 
The symmetry employed for this shelxl refinement is uniquely defined 
by the following loop, which should always be used as a source of 
symmetry information in preference to the above space-group names. 
They are only intended as comments. 
;
_shelx_estimated_absorpt_t_min 0.453
_shelx_estimated_absorpt_t_max 0.691

loop_
_space_group_symop_operation_xyz
'x, y, z'
'-x, -y, -z'

loop_
_atom_site_label
_atom_site_type_symbol
_atom_site_fract_x
_atom_site_fract_y
_atom_site_fract_z
_atom_site_U_iso_or_equiv
_atom_site_adp_type
_atom_site_occupancy
_atom_site_site_symmetry_order
_atom_site_calc_flag
_atom_site_refinement_flags_posn
_atom_site_refinement_flags_adp
_atom_site_refinement_flags_occupancy
_atom_site_disorder_assembly
_atom_site_disorder_group
I1 I 0.51526(2) 0.28080(2) 0.90722(2) 0.01884(5) Uani 1 1 d . . . . .
Cl1 Cl 0.37372(9) 0.58370(5) 0.81174(4) 0.02274(10) Uani 1 1 d . . . . .
Cl2 Cl -0.08140(9) 0.77031(4) 0.88716(4) 0.02187(10) Uani 1 1 d . . . . .
C14 C 0.2101(3) 0.41271(17) 0.96424(15) 0.0159(4) Uani 1 1 d . . . . .
C15 C 0.1677(3) 0.53508(17) 0.91592(15) 0.0158(4) Uani 1 1 d . . . . .
C16 C -0.0395(3) 0.62041(17) 0.95058(15) 0.0159(4) Uani 1 1 d . . . . .
N1 N -0.0997(4) 1.0976(2) 0.81569(19) 0.0235(5) Uani 0.918(3) 1 d D . P A 1
C1 C 0.1066(5) 1.0567(3) 0.8617(2) 0.0228(5) Uani 0.918(3) 1 d D . P A 1
H1 H 0.115773 1.081284 0.932574 0.027 Uiso 0.918(3) 1 calc R U P A 1
C2 C 0.3081(4) 0.9805(2) 0.8120(2) 0.0221(5) Uani 0.918(3) 1 d D . P A 1
H2 H 0.450612 0.954641 0.848763 0.026 Uiso 0.918(3) 1 calc R U P A 1
C3 C 0.3029(4) 0.9415(2) 0.70852(19) 0.0184(5) Uani 0.918(3) 1 d D . P A 1
C4 C 0.0851(5) 0.9842(2) 0.6605(2) 0.0223(6) Uani 0.918(3) 1 d D . P A 1
H4 H 0.069952 0.960919 0.589790 0.027 Uiso 0.918(3) 1 calc R U P A 1
C5 C -0.1065(5) 1.0600(3) 0.7160(2) 0.0261(6) Uani 0.918(3) 1 d D . P A 1
H5 H -0.252081 1.087344 0.681704 0.031 Uiso 0.918(3) 1 calc R U P A 1
C6 C 0.5174(4) 0.86007(19) 0.65746(18) 0.0190(4) Uani 0.918(3) 1 d D . P A 1
H6 H 0.646708 0.828460 0.701793 0.023 Uiso 0.918(3) 1 calc R U P A 1
C7 C 0.5481(4) 0.82606(19) 0.55442(18) 0.0189(4) Uani 0.918(3) 1 d D . P A 1
H7 H 0.417804 0.856225 0.510398 0.023 Uiso 0.918(3) 1 calc R U P A 1
C8 C 0.7665(4) 0.7458(2) 0.50294(18) 0.0186(5) Uani 0.918(3) 1 d D . P A 1
C9 C 0.9767(5) 0.7009(2) 0.55575(18) 0.0201(5) Uani 0.918(3) 1 d D . P A 1
H9 H 0.981222 0.720170 0.629075 0.024 Uiso 0.918(3) 1 calc R U P A 1
C10 C 1.1784(4) 0.6286(2) 0.5017(2) 0.0230(5) Uani 0.918(3) 1 d D . P A 1
H10 H 1.320250 0.598428 0.538351 0.028 Uiso 0.918(3) 1 calc R U P A 1
C11 C 1.1748(5) 0.5998(3) 0.3946(2) 0.0243(6) Uani 0.918(3) 1 d D . P A 1
H11 H 1.314387 0.551118 0.357619 0.029 Uiso 0.918(3) 1 calc R U P A 1
C12 C 0.9670(6) 0.6423(5) 0.3419(3) 0.0237(8) Uani 0.918(3) 1 d D . P A 1
H12 H 0.963174 0.621935 0.268904 0.028 Uiso 0.918(3) 1 calc R U P A 1
C13 C 0.7645(8) 0.7146(4) 0.3954(3) 0.0216(6) Uani 0.918(3) 1 d D . P A 1
H13 H 0.622510 0.743292 0.358672 0.026 Uiso 0.918(3) 1 calc R U P A 1
N1A N -0.089(4) 1.068(3) 0.8414(19) 0.0235(5) Uani 0.082(3) 1 d DG . P A -2
C1A C 0.150(5) 1.047(3) 0.8662(15) 0.0228(5) Uani 0.082(3) 1 d DG . P A -2
H1A H 0.182360 1.059590 0.937868 0.027 Uiso 0.082(3) 1 calc R U P A -2
C2A C 0.340(4) 1.008(3) 0.7863(17) 0.0221(5) Uani 0.082(3) 1 d DG . P A -2
H2A H 0.502706 0.993018 0.803303 0.026 Uiso 0.082(3) 1 calc R U P A -2
C3A C 0.292(3) 0.989(2) 0.6815(15) 0.0184(5) Uani 0.082(3) 1 d DG . P A -2
C4A C 0.054(4) 1.010(3) 0.6566(18) 0.0223(6) Uani 0.082(3) 1 d DG . P A -2
H4A H 0.021115 0.997829 0.585018 0.027 Uiso 0.082(3) 1 calc R U P A -2
C5A C -0.136(3) 1.050(3) 0.737(2) 0.0261(6) Uani 0.082(3) 1 d DG . P A -2
H5A H -0.299235 1.064400 0.719582 0.031 Uiso 0.082(3) 1 calc R U P A -2
C6A C 0.497(4) 0.977(2) 0.5895(15) 0.0190(4) Uani 0.082(3) 1 d D . P A -2
H6A H 0.624933 1.019501 0.589884 0.023 Uiso 0.082(3) 1 calc R U P A -2
C7A C 0.504(4) 0.9018(19) 0.5016(17) 0.0189(4) Uani 0.082(3) 1 d D . P A -2
H7A H 0.379762 0.922296 0.453472 0.023 Uiso 0.082(3) 1 calc R U P A -2
C8A C 0.705(4) 0.791(2) 0.484(2) 0.0186(5) Uani 0.082(3) 1 d D . P A -2
C9A C 0.897(4) 0.751(3) 0.546(2) 0.0201(5) Uani 0.082(3) 1 d D . P A -2
H9A H 0.887937 0.788074 0.612932 0.024 Uiso 0.082(3) 1 calc R U P A -2
C10A C 1.101(5) 0.664(3) 0.520(3) 0.0230(5) Uani 0.082(3) 1 d D . P A -2
H10A H 1.224740 0.642633 0.568426 0.028 Uiso 0.082(3) 1 calc R U P A -2
C11A C 1.125(6) 0.608(4) 0.422(3) 0.0243(6) Uani 0.082(3) 1 d D . P A -2
H11A H 1.265672 0.548341 0.400214 0.029 Uiso 0.082(3) 1 calc R U P A -2
C12A C 0.930(8) 0.644(6) 0.359(4) 0.0237(8) Uani 0.082(3) 1 d D . P A -2
H12A H 0.936826 0.603569 0.293548 0.028 Uiso 0.082(3) 1 calc R U P A -2
C13A C 0.729(9) 0.734(5) 0.385(4) 0.0216(6) Uani 0.082(3) 1 d D . P A -2
H13A H 0.605592 0.758212 0.336236 0.026 Uiso 0.082(3) 1 calc R U P A -2

loop_
_atom_site_aniso_label
_atom_site_aniso_U_11
_atom_site_aniso_U_22
_atom_site_aniso_U_33
_atom_site_aniso_U_23
_atom_site_aniso_U_13
_atom_site_aniso_U_12
I1 0.01510(7) 0.01990(7) 0.01992(7) -0.00702(5) 0.00144(5) 0.00069(5)
Cl1 0.0226(2) 0.0241(2) 0.0190(2) -0.00310(18) 0.00804(18) -0.00497(19)
Cl2 0.0266(2) 0.0168(2) 0.0190(2) -0.00043(17) 0.00170(18) -0.00080(18)
C14 0.0140(9) 0.0198(9) 0.0138(9) -0.0064(7) -0.0009(7) -0.0011(7)
C15 0.0159(9) 0.0203(9) 0.0114(8) -0.0034(7) 0.0014(7) -0.0050(7)
C16 0.0195(9) 0.0154(8) 0.0131(8) -0.0027(7) -0.0027(7) -0.0029(7)
N1 0.0227(9) 0.0188(13) 0.0248(12) -0.0041(8) 0.0050(9) 0.0012(8)
C1 0.0221(15) 0.0265(12) 0.0204(10) -0.0085(8) 0.0050(9) -0.0075(11)
C2 0.0159(11) 0.0288(14) 0.0221(12) -0.0068(10) 0.0002(9) -0.0048(9)
C3 0.0181(10) 0.0168(11) 0.0190(11) -0.0016(9) 0.0036(8) -0.0037(9)
C4 0.0247(12) 0.0248(16) 0.0152(9) -0.0013(9) -0.0010(8) -0.0012(10)
C5 0.0221(12) 0.0256(12) 0.0268(14) -0.0001(11) -0.0036(10) 0.0024(10)
C6 0.0165(10) 0.0197(10) 0.0200(10) -0.0022(8) -0.0025(8) -0.0014(8)
C7 0.0159(10) 0.0191(11) 0.0209(11) -0.0025(8) -0.0017(8) -0.0016(8)
C8 0.0156(12) 0.0163(12) 0.0224(11) -0.0043(9) 0.0035(9) -0.0023(9)
C9 0.0208(13) 0.0208(12) 0.0187(10) -0.0041(10) -0.0001(9) -0.0040(10)
C10 0.0169(13) 0.0210(13) 0.0293(13) -0.0023(9) -0.0012(10) -0.0005(9)
C11 0.0205(14) 0.0211(11) 0.0283(15) -0.0066(11) 0.0079(10) -0.0017(10)
C12 0.0281(16) 0.0236(10) 0.0192(15) -0.0085(12) 0.0037(13) -0.0049(12)
C13 0.0197(17) 0.0214(19) 0.0230(13) -0.0030(13) -0.0017(9) -0.0029(10)
N1A 0.0227(9) 0.0188(13) 0.0248(12) -0.0041(8) 0.0050(9) 0.0012(8)
C1A 0.0221(15) 0.0265(12) 0.0204(10) -0.0085(8) 0.0050(9) -0.0075(11)
C2A 0.0159(11) 0.0288(14) 0.0221(12) -0.0068(10) 0.0002(9) -0.0048(9)
C3A 0.0181(10) 0.0168(11) 0.0190(11) -0.0016(9) 0.0036(8) -0.0037(9)
C4A 0.0247(12) 0.0248(16) 0.0152(9) -0.0013(9) -0.0010(8) -0.0012(10)
C5A 0.0221(12) 0.0256(12) 0.0268(14) -0.0001(11) -0.0036(10) 0.0024(10)
C6A 0.0165(10) 0.0197(10) 0.0200(10) -0.0022(8) -0.0025(8) -0.0014(8)
C7A 0.0159(10) 0.0191(11) 0.0209(11) -0.0025(8) -0.0017(8) -0.0016(8)
C8A 0.0156(12) 0.0163(12) 0.0224(11) -0.0043(9) 0.0035(9) -0.0023(9)
C9A 0.0208(13) 0.0208(12) 0.0187(10) -0.0041(10) -0.0001(9) -0.0040(10)
C10A 0.0169(13) 0.0210(13) 0.0293(13) -0.0023(9) -0.0012(10) -0.0005(9)
C11A 0.0205(14) 0.0211(11) 0.0283(15) -0.0066(11) 0.0079(10) -0.0017(10)
C12A 0.0281(16) 0.0236(10) 0.0192(15) -0.0085(12) 0.0037(13) -0.0049(12)
C13A 0.0197(17) 0.0214(19) 0.0230(13) -0.0030(13) -0.0017(9) -0.0029(10)

loop_
_atom_type_symbol
_atom_type_description
_atom_type_scat_dispersion_real
_atom_type_scat_dispersion_imag
_atom_type_scat_source
C C 0.0033 0.0016 'International Tables Vol C Tables 4.2.6.8 and 6.1.1.4'
H H 0.0000 0.0000 'International Tables Vol C Tables 4.2.6.8 and 6.1.1.4'
N N 0.0061 0.0033 'International Tables Vol C Tables 4.2.6.8 and 6.1.1.4'
Cl Cl 0.1484 0.1585 'International Tables Vol C Tables 4.2.6.8 and 6.1.1.4'
I I -0.4742 1.8119 'International Tables Vol C Tables 4.2.6.8 and 6.1.1.4'

loop_
_geom_angle_atom_site_label_1
_geom_angle_atom_site_label_2
_geom_angle_atom_site_label_3
_geom_angle
_geom_angle_site_symmetry_1
_geom_angle_site_symmetry_3
C15 C14 C16 117.66(17) . 2_567
C15 C14 I1 121.17(13) . .
C16 C14 I1 121.14(14) 2_567 .
C16 C15 C14 120.94(17) . .
C16 C15 Cl1 118.75(14) . .
C14 C15 Cl1 120.30(14) . .
C15 C16 C14 121.39(17) . 2_567
C15 C16 Cl2 118.63(14) . .
C14 C16 Cl2 119.98(14) 2_567 .
C1 N1 C5 116.43(19) . .
N1 C1 C2 123.7(2) . .
N1 C1 H1 118.1 . .
C2 C1 H1 118.1 . .
C1 C2 C3 120.2(2) . .
C1 C2 H2 119.9 . .
C3 C2 H2 119.9 . .
C2 C3 C4 116.0(2) . .
C2 C3 C6 119.5(2) . .
C4 C3 C6 124.5(2) . .
C5 C4 C3 119.8(2) . .
C5 C4 H4 120.1 . .
C3 C4 H4 120.1 . .
N1 C5 C4 123.8(2) . .
N1 C5 H5 118.1 . .
C4 C5 H5 118.1 . .
C7 C6 C3 126.1(2) . .
C7 C6 H6 116.9 . .
C3 C6 H6 116.9 . .
C6 C7 C8 125.8(2) . .
C6 C7 H7 117.1 . .
C8 C7 H7 117.1 . .
C9 C8 C13 118.4(2) . .
C9 C8 C7 123.2(2) . .
C13 C8 C7 118.4(2) . .
C10 C9 C8 120.4(2) . .
C10 C9 H9 119.8 . .
C8 C9 H9 119.8 . .
C9 C10 C11 120.5(2) . .
C9 C10 H10 119.7 . .
C11 C10 H10 119.7 . .
C12 C11 C10 119.7(2) . .
C12 C11 H11 120.1 . .
C10 C11 H11 120.1 . .
C11 C12 C13 120.1(2) . .
C11 C12 H12 119.9 . .
C13 C12 H12 119.9 . .
C12 C13 C8 120.8(2) . .
C12 C13 H13 119.6 . .
C8 C13 H13 119.6 . .
C1A N1A C5A 120.0 . .
C2A C1A N1A 120.0 . .
C2A C1A H1A 120.0 . .
N1A C1A H1A 120.0 . .
C3A C2A C1A 120.0 . .
C3A C2A H2A 120.0 . .
C1A C2A H2A 120.0 . .
C2A C3A C4A 120.0 . .
C2A C3A C6A 118.5(14) . .
C4A C3A C6A 119.9(14) . .
C3A C4A C5A 120.0 . .
C3A C4A H4A 120.0 . .
C5A C4A H4A 120.0 . .
C4A C5A N1A 120.0 . .
C4A C5A H5A 120.0 . .
N1A C5A H5A 120.0 . .
C7A C6A C3A 121.2(17) . .
C7A C6A H6A 119.4 . .
C3A C6A H6A 119.4 . .
C6A C7A C8A 120.6(17) . .
C6A C7A H7A 119.7 . .
C8A C7A H7A 119.7 . .
C9A C8A C13A 114.5(17) . .
C9A C8A C7A 126.2(18) . .
C13A C8A C7A 118.1(19) . .
C10A C9A C8A 126.6(19) . .
C10A C9A H9A 116.7 . .
C8A C9A H9A 116.7 . .
C9A C10A C11A 119(2) . .
C9A C10A H10A 120.4 . .
C11A C10A H10A 120.4 . .
C10A C11A C12A 116(2) . .
C10A C11A H11A 122.0 . .
C12A C11A H11A 122.0 . .
C13A C12A C11A 124(2) . .
C13A C12A H12A 118.1 . .
C11A C12A H12A 118.1 . .
C12A C13A C8A 120(2) . .
C12A C13A H13A 120.1 . .
C8A C13A H13A 120.1 . .

loop_
_geom_bond_atom_site_label_1
_geom_bond_atom_site_label_2
_geom_bond_distance
_geom_bond_site_symmetry_2
I1 C14 2.1101(18) .
Cl1 C15 1.7298(19) .
Cl2 C16 1.7261(19) .
C14 C15 1.395(3) .
C14 C16 1.397(3) 2_567
C15 C16 1.393(3) .
N1 C1 1.332(3) .
N1 C5 1.341(3) .
C1 C2 1.382(3) .
C1 H1 0.9500 .
C2 C3 1.390(3) .
C2 H2 0.9500 .
C3 C4 1.403(3) .
C3 C6 1.465(3) .
C4 C5 1.377(3) .
C4 H4 0.9500 .
C5 H5 0.9500 .
C6 C7 1.336(3) .
C6 H6 0.9500 .
C7 C8 1.475(3) .
C7 H7 0.9500 .
C8 C9 1.399(3) .
C8 C13 1.400(3) .
C9 C10 1.386(3) .
C9 H9 0.9500 .
C10 C11 1.387(4) .
C10 H10 0.9500 .
C11 C12 1.384(3) .
C11 H11 0.9500 .
C12 C13 1.385(3) .
C12 H12 0.9500 .
C13 H13 0.9500 .
N1A C1A 1.3900 .
N1A C5A 1.3900 .
C1A C2A 1.3900 .
C1A H1A 0.9500 .
C2A C3A 1.3900 .
C2A H2A 0.9500 .
C3A C4A 1.3900 .
C3A C6A 1.505(15) .
C4A C5A 1.3900 .
C4A H4A 0.9500 .
C5A H5A 0.9500 .
C6A C7A 1.427(17) .
C6A H6A 0.9500 .
C7A C8A 1.498(17) .
C7A H7A 0.9500 .
C8A C9A 1.369(17) .
C8A C13A 1.414(17) .
C9A C10A 1.361(18) .
C9A H9A 0.9500 .
C10A C11A 1.394(18) .
C10A H10A 0.9500 .
C11A C12A 1.396(18) .
C11A H11A 0.9500 .
C12A C13A 1.378(18) .
C12A H12A 0.9500 .
C13A H13A 0.9500 .

loop_
_geom_torsion_atom_site_label_1
_geom_torsion_atom_site_label_2
_geom_torsion_atom_site_label_3
_geom_torsion_atom_site_label_4
_geom_torsion
_geom_torsion_site_symmetry_1
_geom_torsion_site_symmetry_4
C16 C14 C15 C16 -0.9(3) 2_567 .
I1 C14 C15 C16 177.14(13) . .
C16 C14 C15 Cl1 178.80(14) 2_567 .
I1 C14 C15 Cl1 -3.1(2) . .
C14 C15 C16 C14 1.0(3) . 2_567
Cl1 C15 C16 C14 -178.77(14) . 2_567
C14 C15 C16 Cl2 -179.86(14) . .
Cl1 C15 C16 Cl2 0.4(2) . .
C5 N1 C1 C2 0.6(4) . .
N1 C1 C2 C3 -0.3(5) . .
C1 C2 C3 C4 0.0(4) . .
C1 C2 C3 C6 -179.6(3) . .
C2 C3 C4 C5 0.0(4) . .
C6 C3 C4 C5 179.6(2) . .
C1 N1 C5 C4 -0.5(4) . .
C3 C4 C5 N1 0.3(4) . .
C2 C3 C6 C7 -172.5(2) . .
C4 C3 C6 C7 8.0(4) . .
C3 C6 C7 C8 178.8(2) . .
C6 C7 C8 C9 -3.8(4) . .
C6 C7 C8 C13 177.1(3) . .
C13 C8 C9 C10 0.8(4) . .
C7 C8 C9 C10 -178.3(2) . .
C8 C9 C10 C11 0.1(4) . .
C9 C10 C11 C12 -0.9(5) . .
C10 C11 C12 C13 0.8(7) . .
C11 C12 C13 C8 0.1(8) . .
C9 C8 C13 C12 -0.9(6) . .
C7 C8 C13 C12 178.2(4) . .
C5A N1A C1A C2A 0.0 . .
N1A C1A C2A C3A 0.0 . .
C1A C2A C3A C4A 0.0 . .
C1A C2A C3A C6A 165(2) . .
C2A C3A C4A C5A 0.0 . .
C6A C3A C4A C5A -165(2) . .
C3A C4A C5A N1A 0.0 . .
C1A N1A C5A C4A 0.0 . .
C2A C3A C6A C7A 149(2) . .
C4A C3A C6A C7A -46(3) . .
C3A C6A C7A C8A -118(3) . .
C6A C7A C8A C9A -1(4) . .
C6A C7A C8A C13A -168(4) . .
C13A C8A C9A C10A 0(6) . .
C7A C8A C9A C10A -168(3) . .
C8A C9A C10A C11A 0(5) . .
C9A C10A C11A C12A -2(6) . .
C10A C11A C12A C13A 3(10) . .
C11A C12A C13A C8A -4(12) . .
C9A C8A C13A C12A 2(9) . .
C7A C8A C13A C12A 171(6) . .
